data_7057564
loop_
_publ_author_name
'Garc\'ia-Raso, Angel'
'Terr\'on, Angel'
'Bauz\'a, Antonio'
'Frontera, Antonio'
'Molina, Jhon J.'
'V\'azquez-L\'opez, Ezequiel M.'
'Fiol, Juan J.'

_publ_section_title
;
 Crystal structures of N6-modified-aminoacid/peptide nucleobase analogs:
 hybrid adenine--glycine and adenine--glycylglycine molecules
;
_journal_issue 18
_journal_name_full 'New Journal of Chemistry'
_journal_page_first 14742
_journal_paper_doi 10.1039/C8NJ02147C
_journal_volume 42
_journal_year 2018
_chemical_formula_sum 'C7 H8 N5 O2.5'
_chemical_formula_weight 202.18
_space_group_crystal_system monoclinic
_space_group_IT_number 15
_space_group_name_Hall '-C 2yc'
_space_group_name_H-M_alt 'C 1 2/c 1'
_symmetry_space_group_name_Hall '-C 2yc'
_symmetry_space_group_name_H-M 'C 1 2/c 1'
_atom_sites_solution_hydrogens mixed
_audit_creation_method SHELXL-2013
_audit_update_record
;
2018-04-25 deposited with the CCDC.
2018-07-17 downloaded from the CCDC.
;
_cell_angle_alpha 90
_cell_angle_beta 113.615(3)
_cell_angle_gamma 90
_cell_formula_units_Z 8
_cell_length_a 20.6228(16)
_cell_length_b 4.8896(3)
_cell_length_c 17.0577(13)
_cell_measurement_reflns_used 2521
_cell_measurement_temperature 100(2)
_cell_measurement_theta_max 26.36
_cell_measurement_theta_min 2.63
_cell_volume 1576.0(2)
_computing_cell_refinement 'Bruker SAINT'
_computing_data_collection 'Bruker APEX3'
_computing_data_reduction 'Bruker SAINT'
_computing_structure_refinement 'SHELXL-2013 (Sheldrick, 2013)'
_diffrn_ambient_temperature 100(2)
_diffrn_measured_fraction_theta_full 0.997
_diffrn_measured_fraction_theta_max 0.998
_diffrn_measurement_device_type 'Bruker D8 Venture Photon 100 CMOS'
_diffrn_measurement_method '\f and \w scans'
_diffrn_radiation_type MoK\a
_diffrn_radiation_wavelength 0.71073
_diffrn_reflns_av_R_equivalents 0.0706
_diffrn_reflns_av_unetI/netI 0.0608
_diffrn_reflns_Laue_measured_fraction_full 0.997
_diffrn_reflns_Laue_measured_fraction_max 0.998
_diffrn_reflns_limit_h_max 19
_diffrn_reflns_limit_h_min -25
_diffrn_reflns_limit_k_max 6
_diffrn_reflns_limit_k_min -6
_diffrn_reflns_limit_l_max 21
_diffrn_reflns_limit_l_min -20
_diffrn_reflns_number 7553
_diffrn_reflns_point_group_measured_fraction_full 0.997
_diffrn_reflns_point_group_measured_fraction_max 0.998
_diffrn_reflns_theta_full 25.242
_diffrn_reflns_theta_max 26.379
_diffrn_reflns_theta_min 2.634
_exptl_absorpt_coefficient_mu 0.134
_exptl_absorpt_correction_T_max 0.7454
_exptl_absorpt_correction_T_min 0.6483
_exptl_absorpt_correction_type multi-scan
_exptl_absorpt_process_details 'SADABS-2016/2 (Bruker AXS Inc.)'
_exptl_crystal_colour colourless
_exptl_crystal_density_diffrn 1.704
_exptl_crystal_density_method 'not measured'
_exptl_crystal_description prism
_exptl_crystal_F_000 840
_exptl_crystal_size_max 0.032
_exptl_crystal_size_mid 0.016
_exptl_crystal_size_min 0.011
_refine_diff_density_max 0.273
_refine_diff_density_min -0.273
_refine_diff_density_rms 0.066
_refine_ls_extinction_method none
_refine_ls_goodness_of_fit_ref 1.021
_refine_ls_hydrogen_treatment mixed
_refine_ls_matrix_type full
_refine_ls_number_parameters 148
_refine_ls_number_reflns 1603
_refine_ls_number_restraints 0
_refine_ls_restrained_S_all 1.021
_refine_ls_R_factor_all 0.0855
_refine_ls_R_factor_gt 0.0470
_refine_ls_shift/su_max 0.000
_refine_ls_shift/su_mean 0.000
_refine_ls_structure_factor_coef Fsqd
_refine_ls_weighting_details 'w=1/[\s^2^(Fo^2^)+(0.0438P)^2^+1.5392P] where P=(Fo^2^+2Fc^2^)/3'
_refine_ls_weighting_scheme calc
_refine_ls_wR_factor_gt 0.0891
_refine_ls_wR_factor_ref 0.1018
_reflns_Friedel_coverage 0.000
_reflns_number_gt 1100
_reflns_number_total 1603
_reflns_threshold_expression 'I > 2\s(I)'
_cod_data_source_file c8nj02147c1.cif
_cod_data_source_block 1
_cod_depositor_comments 'Adding full bibliography for 7057564--7057566.cif.'
_cod_original_formula_sum 'C7 H8 N5 O2.50'
_cod_database_code 7057564
_shelx_space_group_comment
; 
The symmetry employed for this shelxl refinement is uniquely defined 
by the following loop, which should always be used as a source of 
symmetry information in preference to the above space-group names. 
They are only intended as comments. 
;
_shelx_estimated_absorpt_t_min 0.996
_shelx_estimated_absorpt_t_max 0.999
_shelxl_version_number 2013-4

loop_
_space_group_symop_operation_xyz
'x, y, z'
'-x, y, -z+1/2'
'x+1/2, y+1/2, z'
'-x+1/2, y+1/2, -z+1/2'
'-x, -y, -z'
'x, -y, z-1/2'
'-x+1/2, -y+1/2, -z'
'x+1/2, -y+1/2, z-1/2'

loop_
_atom_site_label
_atom_site_type_symbol
_atom_site_fract_x
_atom_site_fract_y
_atom_site_fract_z
_atom_site_U_iso_or_equiv
_atom_site_adp_type
_atom_site_occupancy
_atom_site_site_symmetry_order
_atom_site_calc_flag
_atom_site_refinement_flags_posn
_atom_site_refinement_flags_adp
_atom_site_refinement_flags_occupancy
O1 O 0.38874(8) 0.8259(3) 0.15227(10) 0.0208(4) Uani 1 1 d . . .
O2 O 0.34129(8) 1.0124(3) 0.23697(10) 0.0167(4) Uani 1 1 d . . .
N3 N 0.09253(10) 1.3388(4) 0.00444(12) 0.0150(5) Uani 1 1 d . . .
N9 N 0.01323(10) 1.2597(4) 0.07706(11) 0.0143(4) Uani 1 1 d . . .
N1 N 0.19388(10) 1.0572(4) 0.04815(11) 0.0143(4) Uani 1 1 d . . .
N6 N 0.21650(10) 0.7204(4) 0.15291(13) 0.0144(4) Uani 1 1 d . . .
N7 N 0.07542(10) 0.9169(4) 0.16027(12) 0.0143(4) Uani 1 1 d . . .
C6 C 0.17497(11) 0.9215(4) 0.10655(14) 0.0140(5) Uani 1 1 d . . .
C62 C 0.34161(12) 0.8464(4) 0.18068(14) 0.0141(5) Uani 1 1 d . . .
C5 C 0.11207(11) 1.0022(4) 0.11284(14) 0.0133(5) Uani 1 1 d . . .
C4 C 0.07199(11) 1.2115(4) 0.06209(14) 0.0123(5) Uani 1 1 d . . .
C61 C 0.28057(11) 0.6441(5) 0.14296(15) 0.0141(5) Uani 1 1 d . . .
H61A H 0.2694 0.6228 0.0812 0.017 Uiso 1 1 calc R U .
H61B H 0.2964 0.4638 0.1704 0.017 Uiso 1 1 calc R U .
C8 C 0.01779(12) 1.0764(4) 0.13701(14) 0.0149(5) Uani 1 1 d . . .
H8 H -0.0165 1.0604 0.1609 0.018 Uiso 1 1 calc R U .
C2 C 0.15278(12) 1.2507(5) 0.00077(14) 0.0155(5) Uani 1 1 d . . .
H2 H 0.1670 1.3362 -0.0398 0.019 Uiso 1 1 calc R U .
H7 H 0.0875(13) 0.783(6) 0.1975(17) 0.026(7) Uiso 1 1 d . . .
H3 H 0.0644(15) 1.467(6) -0.0296(18) 0.034(8) Uiso 1 1 d . . .
H6 H 0.2047(12) 0.647(5) 0.1919(15) 0.014(6) Uiso 1 1 d . . .
O1W O 0.5000 1.1510(5) 0.2500 0.0222(6) Uani 1 2 d S T P
H1W H 0.4603(15) 1.041(6) 0.2155(19) 0.052(9) Uiso 1 1 d . . .

loop_
_atom_site_aniso_label
_atom_site_aniso_U_11
_atom_site_aniso_U_22
_atom_site_aniso_U_33
_atom_site_aniso_U_23
_atom_site_aniso_U_13
_atom_site_aniso_U_12
O1 0.0160(9) 0.0259(10) 0.0248(10) -0.0029(8) 0.0127(8) 0.0008(7)
O2 0.0151(8) 0.0154(9) 0.0208(9) -0.0034(7) 0.0084(7) -0.0017(7)
N3 0.0123(11) 0.0145(10) 0.0158(10) -0.0011(9) 0.0032(8) 0.0006(8)
N9 0.0162(10) 0.0108(10) 0.0150(10) 0.0000(8) 0.0053(8) 0.0009(8)
N1 0.0149(10) 0.0143(10) 0.0150(10) 0.0008(8) 0.0075(8) 0.0011(8)
N6 0.0121(10) 0.0121(10) 0.0184(11) 0.0018(9) 0.0055(8) 0.0022(8)
N7 0.0183(11) 0.0119(10) 0.0130(10) 0.0015(9) 0.0064(8) -0.0006(9)
C6 0.0116(11) 0.0117(11) 0.0163(12) -0.0044(10) 0.0030(9) -0.0033(10)
C62 0.0153(13) 0.0117(12) 0.0140(12) 0.0041(10) 0.0044(10) 0.0029(9)
C5 0.0138(12) 0.0120(12) 0.0124(11) -0.0022(9) 0.0034(9) -0.0023(9)
C4 0.0119(12) 0.0084(11) 0.0117(11) -0.0037(9) -0.0004(9) -0.0023(9)
C61 0.0138(12) 0.0119(11) 0.0180(12) 0.0003(10) 0.0080(10) 0.0010(9)
C8 0.0145(12) 0.0137(11) 0.0155(12) -0.0021(10) 0.0049(10) 0.0022(10)
C2 0.0169(12) 0.0150(12) 0.0147(12) -0.0027(10) 0.0064(10) -0.0029(10)
O1W 0.0240(15) 0.0179(13) 0.0261(14) 0.000 0.0115(12) 0.000

loop_
_atom_type_symbol
_atom_type_description
_atom_type_scat_dispersion_real
_atom_type_scat_dispersion_imag
_atom_type_scat_source
C C 0.0033 0.0016 'International Tables Vol C Tables 4.2.6.8 and 6.1.1.4'
H H 0.0000 0.0000 'International Tables Vol C Tables 4.2.6.8 and 6.1.1.4'
N N 0.0061 0.0033 'International Tables Vol C Tables 4.2.6.8 and 6.1.1.4'
O O 0.0106 0.0060 'International Tables Vol C Tables 4.2.6.8 and 6.1.1.4'

loop_
_geom_angle_atom_site_label_1
_geom_angle_atom_site_label_2
_geom_angle_atom_site_label_3
_geom_angle
C2 N3 C4 116.6(2)
C8 N9 C4 103.53(18)
C2 N1 C6 119.57(19)
C6 N6 C61 121.3(2)
C8 N7 C5 106.29(19)
N6 C6 N1 118.9(2)
N6 C6 C5 123.8(2)
N1 C6 C5 117.32(19)
O1 C62 O2 126.1(2)
O1 C62 C61 114.96(19)
O2 C62 C61 118.94(19)
N7 C5 C4 105.16(19)
N7 C5 C6 134.8(2)
C4 C5 C6 120.1(2)
N9 C4 N3 127.9(2)
N9 C4 C5 111.49(19)
N3 C4 C5 120.6(2)
N6 C61 C62 114.92(18)
N9 C8 N7 113.5(2)
N1 C2 N3 125.9(2)

loop_
_geom_bond_atom_site_label_1
_geom_bond_atom_site_label_2
_geom_bond_distance
O1 C62 1.252(3)
O2 C62 1.259(3)
N3 C2 1.340(3)
N3 C4 1.366(3)
N9 C8 1.334(3)
N9 C4 1.355(3)
N1 C2 1.311(3)
N1 C6 1.377(3)
N6 C6 1.335(3)
N6 C61 1.447(3)
N7 C8 1.342(3)
N7 C5 1.375(3)
C6 C5 1.400(3)
C62 C61 1.526(3)
C5 C4 1.381(3)

loop_
_geom_hbond_atom_site_label_D
_geom_hbond_atom_site_label_H
_geom_hbond_atom_site_label_A
_geom_hbond_distance_DH
_geom_hbond_distance_HA
_geom_hbond_distance_DA
_geom_hbond_angle_DHA
_geom_hbond_site_symmetry_A
N7 H7 O2 0.87(3) 1.96(3) 2.743(3) 148(2) 4_545
N7 H7 O1W 0.87(3) 2.40(3) 2.891(2) 116(2) 3_445
N3 H3 N9 0.89(3) 1.99(3) 2.849(3) 161(2) 5_585
N6 H6 O2 0.87(2) 1.93(2) 2.789(3) 168(2) 4_545
O1W H1W O1 0.96(3) 1.78(3) 2.740(2) 178(3) .
O1W H1W O2 0.96(3) 2.63(3) 3.2617(16) 124(2) .
